data_7120792
loop_
_publ_author_name
'Sekiguchi, Yoshiya'
'Kuriyama, Shogo'
'Eizawa, Aya'
'Arashiba, Kazuya'
'Nakajima, Kazunari'
'Nishibayashi, Yoshiaki'

_publ_section_title
;
 Synthesis and reactivity of iron--dinitrogen complexes bearing anionic
 methyl- and phenyl-substituted pyrrole-based PNP-type pincer ligands
 toward catalytic nitrogen fixation
;
_journal_name_full 'Chem. Commun.'
_journal_paper_doi 10.1039/C7CC06987A
_journal_year 2017
_chemical_formula_moiety 'C24 H47 Fe N P2'
_chemical_formula_sum 'C24 H47 Fe N P2'
_chemical_formula_weight 467.44
_space_group_crystal_system monoclinic
_space_group_IT_number 15
_space_group_name_Hall '-C 2yc'
_space_group_name_H-M_alt 'C 1 2/c 1'
_symmetry_space_group_name_Hall '-C 2yc'
_symmetry_space_group_name_H-M 'C 1 2/c 1'
_atom_sites_solution_hydrogens geom
_atom_sites_solution_primary direct
_atom_sites_solution_secondary difmap
_audit_update_record
;
2017-09-02 deposited with the CCDC.
2017-10-16 downloaded from the CCDC.
;
_cell_angle_alpha 90.0000
_cell_angle_beta 115.595(8)
_cell_angle_gamma 90.0000
_cell_formula_units_Z 4
_cell_length_a 13.1139(15)
_cell_length_b 19.901(2)
_cell_length_c 11.5419(14)
_cell_measurement_reflns_used 7484
_cell_measurement_temperature 173
_cell_measurement_theta_max 27.48
_cell_measurement_theta_min 3.28
_cell_volume 2716.6(6)
_computing_cell_refinement 'RAPID AUTO'
_computing_data_collection 'RAPID AUTO (Rigaku, ????)'
_computing_data_reduction 'RAPID AUTO'
_computing_molecular_graphics 'CrystalStructure 4.2.2'
_computing_publication_material 'CrystalStructure 4.2.2 (Rigaku, 2016)'
_computing_structure_refinement 'SHELXL Version 2016/6 (Sheldrick, 2008)'
_computing_structure_solution SIR97
_diffrn_ambient_temperature 173
_diffrn_detector_area_resol_mean 10.000
_diffrn_measured_fraction_theta_full 0.998
_diffrn_measured_fraction_theta_max 0.997
_diffrn_measurement_device_type 'Rigaku R-AXIS RAPID'
_diffrn_measurement_method \w
_diffrn_radiation_type 'Mo K\a'
_diffrn_radiation_wavelength 0.71075
_diffrn_reflns_av_R_equivalents 0.0966
_diffrn_reflns_Laue_measured_fraction_full 0.998
_diffrn_reflns_Laue_measured_fraction_max 0.997
_diffrn_reflns_limit_h_max 16
_diffrn_reflns_limit_h_min -16
_diffrn_reflns_limit_k_max 25
_diffrn_reflns_limit_k_min -25
_diffrn_reflns_limit_l_max 14
_diffrn_reflns_limit_l_min -14
_diffrn_reflns_number 12228
_diffrn_reflns_point_group_measured_fraction_full 0.998
_diffrn_reflns_point_group_measured_fraction_max 0.997
_diffrn_reflns_theta_full 25.242
_diffrn_reflns_theta_max 27.483
_diffrn_reflns_theta_min 3.280
_diffrn_standards_number 0
_exptl_absorpt_coefficient_mu 0.682
_exptl_absorpt_correction_T_max 0.921
_exptl_absorpt_correction_T_min 0.183
_exptl_absorpt_correction_type multi-scan
_exptl_absorpt_process_details 'ABSCOR (Rigaku, 1995)'
_exptl_crystal_colour brown
_exptl_crystal_density_diffrn 1.143
_exptl_crystal_density_method 'not measured'
_exptl_crystal_description block
_exptl_crystal_F_000 1016.00
_exptl_crystal_size_max 0.300
_exptl_crystal_size_mid 0.200
_exptl_crystal_size_min 0.120
_refine_diff_density_max 0.72
_refine_diff_density_min -0.66
_refine_ls_extinction_method none
_refine_ls_goodness_of_fit_ref 1.000
_refine_ls_hydrogen_treatment mixed
_refine_ls_number_parameters 137
_refine_ls_number_reflns 3111
_refine_ls_number_restraints 0
_refine_ls_R_factor_all 0.1274
_refine_ls_R_factor_gt 0.0832
_refine_ls_shift/su_max 0.000
_refine_ls_structure_factor_coef Fsqd
_refine_ls_weighting_details 'w = 1/[\s^2^(Fo^2^)+19.5000P] where P=(Fo^2^+2Fc^2^)/3'
_refine_ls_weighting_scheme calc
_refine_ls_wR_factor_gt 0.1300
_refine_ls_wR_factor_ref 0.1466
_reflns_Friedel_coverage 0.000
_reflns_number_gt 2219
_reflns_number_total 3111
_reflns_threshold_expression F^2^>2.0\s(F^2^)
_cod_data_source_file c7cc06987a2.cif
_cod_data_source_block 20170708FeMePNPH
_cod_database_code 7120792

loop_
_space_group_symop_operation_xyz
'x, y, z'
'-x, y, -z+1/2'
'x+1/2, y+1/2, z'
'-x+1/2, y+1/2, -z+1/2'
'-x, -y, -z'
'x, -y, z-1/2'
'-x+1/2, -y+1/2, -z'
'x+1/2, -y+1/2, z-1/2'

loop_
_atom_site_label
_atom_site_type_symbol
_atom_site_fract_x
_atom_site_fract_y
_atom_site_fract_z
_atom_site_U_iso_or_equiv
_atom_site_adp_type
_atom_site_occupancy
_atom_site_site_symmetry_order
_atom_site_calc_flag
_atom_site_refinement_flags_posn
_atom_site_refinement_flags_adp
_atom_site_refinement_flags_occupancy
Fe1 Fe 0.500000 0.14654(5) 0.250000 0.0322(3) Uani 1 2 d S T P
P1 P 0.36243(10) 0.15893(6) 0.31359(11) 0.0345(3) Uani 1 1 d . . .
N1 N 0.500000 0.2423(2) 0.250000 0.0321(12) Uani 1 2 d S T P
C1 C 0.3633(4) 0.2508(2) 0.3445(4) 0.0381(11) Uani 1 1 d . . .
H1A H 0.285361 0.268897 0.303553 0.046 Uiso 1 1 calc R U .
H1B H 0.395060 0.259541 0.437999 0.046 Uiso 1 1 calc R U .
C2 C 0.4354(4) 0.2836(2) 0.2882(4) 0.0340(10) Uani 1 1 d . . .
C3 C 0.4583(4) 0.3499(2) 0.2744(4) 0.0379(10) Uani 1 1 d . . .
C4 C 0.4046(4) 0.4107(2) 0.3022(5) 0.0514(13) Uani 1 1 d . . .
H4A H 0.356266 0.396636 0.342971 0.062 Uiso 1 1 calc R U .
H4B H 0.358863 0.434148 0.221630 0.062 Uiso 1 1 calc R U .
H4C H 0.463728 0.440883 0.359955 0.062 Uiso 1 1 calc R U .
C5 C 0.3829(4) 0.1197(2) 0.4701(4) 0.0421(12) Uani 1 1 d . . .
C6 C 0.5100(4) 0.1304(3) 0.5593(5) 0.0588(15) Uani 1 1 d . . .
H6A H 0.555643 0.110141 0.520109 0.071 Uiso 1 1 calc R U .
H6B H 0.528574 0.109180 0.642664 0.071 Uiso 1 1 calc R U .
H6C H 0.526020 0.178634 0.571575 0.071 Uiso 1 1 calc R U .
C7 C 0.3587(5) 0.0444(2) 0.4526(5) 0.0556(14) Uani 1 1 d . . .
H7A H 0.394538 0.025336 0.401088 0.067 Uiso 1 1 calc R U .
H7B H 0.276803 0.037062 0.408576 0.067 Uiso 1 1 calc R U .
H7C H 0.389082 0.022468 0.536863 0.067 Uiso 1 1 calc R U .
C8 C 0.3129(5) 0.1514(3) 0.5340(5) 0.0624(16) Uani 1 1 d . . .
H8A H 0.329685 0.128478 0.615333 0.075 Uiso 1 1 calc R U .
H8B H 0.232155 0.146905 0.476754 0.075 Uiso 1 1 calc R U .
H8C H 0.332173 0.199153 0.550455 0.075 Uiso 1 1 calc R U .
C9 C 0.2184(4) 0.1423(2) 0.1816(4) 0.0395(11) Uani 1 1 d . . .
C10 C 0.2085(4) 0.1905(3) 0.0735(5) 0.0559(14) Uani 1 1 d . . .
H10A H 0.137413 0.181895 -0.002515 0.067 Uiso 1 1 calc R U .
H10B H 0.272222 0.183337 0.051978 0.067 Uiso 1 1 calc R U .
H10C H 0.209352 0.236972 0.101882 0.067 Uiso 1 1 calc R U .
C11 C 0.2141(5) 0.0703(3) 0.1303(5) 0.0587(15) Uani 1 1 d . . .
H11A H 0.279396 0.062806 0.111804 0.070 Uiso 1 1 calc R U .
H11B H 0.144237 0.064308 0.051524 0.070 Uiso 1 1 calc R U .
H11C H 0.215776 0.037907 0.195170 0.070 Uiso 1 1 calc R U .
C12 C 0.1188(4) 0.1529(3) 0.2160(5) 0.0621(16) Uani 1 1 d . . .
H12A H 0.125665 0.197062 0.256378 0.075 Uiso 1 1 calc R U .
H12B H 0.119579 0.117785 0.275786 0.075 Uiso 1 1 calc R U .
H12C H 0.047677 0.150752 0.137706 0.075 Uiso 1 1 calc R U .
H2 H 0.500000 0.059(3) 0.250000 0.025(14) Uiso 1 2 d S . P

loop_
_atom_site_aniso_label
_atom_site_aniso_U_11
_atom_site_aniso_U_22
_atom_site_aniso_U_33
_atom_site_aniso_U_23
_atom_site_aniso_U_13
_atom_site_aniso_U_12
Fe1 0.0311(5) 0.0347(5) 0.0354(5) 0.000 0.0186(4) 0.000
P1 0.0326(6) 0.0381(7) 0.0381(7) 0.0039(5) 0.0202(6) 0.0015(5)
N1 0.034(3) 0.025(3) 0.044(3) 0.000 0.023(3) 0.000
C1 0.041(3) 0.034(2) 0.047(3) -0.002(2) 0.026(2) 0.001(2)
C2 0.029(2) 0.037(2) 0.039(2) 0.001(2) 0.017(2) 0.003(2)
C3 0.034(2) 0.037(2) 0.043(3) -0.004(2) 0.016(2) 0.002(2)
C4 0.050(3) 0.044(3) 0.060(3) -0.004(3) 0.024(3) 0.004(3)
C5 0.045(3) 0.050(3) 0.041(3) 0.008(2) 0.027(2) 0.009(2)
C6 0.053(3) 0.074(4) 0.046(3) 0.008(3) 0.017(3) 0.005(3)
C7 0.061(3) 0.046(3) 0.065(4) 0.021(3) 0.032(3) 0.007(3)
C8 0.069(4) 0.083(4) 0.053(3) 0.015(3) 0.042(3) 0.019(3)
C9 0.028(2) 0.050(3) 0.040(2) 0.001(2) 0.014(2) -0.007(2)
C10 0.044(3) 0.076(4) 0.042(3) 0.014(3) 0.013(2) 0.001(3)
C11 0.049(3) 0.063(4) 0.057(3) -0.009(3) 0.016(3) -0.011(3)
C12 0.032(3) 0.089(4) 0.068(4) 0.001(3) 0.025(3) -0.003(3)

loop_
_atom_type_symbol
_atom_type_description
_atom_type_scat_dispersion_real
_atom_type_scat_dispersion_imag
_atom_type_scat_source
C C 0.0033 0.0016
;
International Tables for Crystallography
(Vol. C, Tables 4.2.6.8 and 6.1.1.4)
;
H H 0.0000 0.0000
;
International Tables for Crystallography
(Vol. C, Table 6.1.1.4)
;
Fe Fe 0.3463 0.8444
;
International Tables for Crystallography
(Vol. C, Tables 4.2.6.8 and 6.1.1.4)
;
N N 0.0061 0.0033
;
International Tables for Crystallography
(Vol. C, Tables 4.2.6.8 and 6.1.1.4)
;
P P 0.1023 0.0942
;
International Tables for Crystallography
(Vol. C, Tables 4.2.6.8 and 6.1.1.4)
;

loop_
_geom_angle_atom_site_label_1
_geom_angle_atom_site_label_2
_geom_angle_atom_site_label_3
_geom_angle
_geom_angle_site_symmetry_1
_geom_angle_site_symmetry_3
N1 Fe1 P1 83.67(4) . .
N1 Fe1 P1 83.67(4) . 2_655
P1 Fe1 P1 167.34(7) . 2_655
N1 Fe1 H2 180.0 . .
P1 Fe1 H2 96.33(4) . .
P1 Fe1 H2 96.33(4) 2_655 .
C1 P1 C9 104.4(2) . .
C1 P1 C5 103.7(2) . .
C9 P1 C5 112.6(2) . .
C1 P1 Fe1 103.43(15) . .
C9 P1 Fe1 112.73(15) . .
C5 P1 Fe1 118.03(15) . .
C2 N1 C2 107.0(5) 2_655 .
C2 N1 Fe1 126.5(2) 2_655 .
C2 N1 Fe1 126.5(2) . .
C2 C1 P1 107.2(3) . .
C2 C1 H1A 110.3 . .
P1 C1 H1A 110.3 . .
C2 C1 H1B 110.3 . .
P1 C1 H1B 110.3 . .
H1A C1 H1B 108.5 . .
C3 C2 N1 109.8(4) . .
C3 C2 C1 132.3(4) . .
N1 C2 C1 117.7(4) . .
C2 C3 C3 106.7(3) . 2_655
C2 C3 C4 126.9(4) . .
C3 C3 C4 126.3(3) 2_655 .
C3 C4 H4A 109.5 . .
C3 C4 H4B 109.5 . .
H4A C4 H4B 109.5 . .
C3 C4 H4C 109.5 . .
H4A C4 H4C 109.5 . .
H4B C4 H4C 109.5 . .
C7 C5 C8 109.5(4) . .
C7 C5 C6 109.0(4) . .
C8 C5 C6 108.5(4) . .
C7 C5 P1 110.2(3) . .
C8 C5 P1 115.0(3) . .
C6 C5 P1 104.3(3) . .
C5 C6 H6A 109.5 . .
C5 C6 H6B 109.5 . .
H6A C6 H6B 109.5 . .
C5 C6 H6C 109.5 . .
H6A C6 H6C 109.5 . .
H6B C6 H6C 109.5 . .
C5 C7 H7A 109.5 . .
C5 C7 H7B 109.5 . .
H7A C7 H7B 109.5 . .
C5 C7 H7C 109.5 . .
H7A C7 H7C 109.5 . .
H7B C7 H7C 109.5 . .
C5 C8 H8A 109.5 . .
C5 C8 H8B 109.5 . .
H8A C8 H8B 109.5 . .
C5 C8 H8C 109.5 . .
H8A C8 H8C 109.5 . .
H8B C8 H8C 109.5 . .
C10 C9 C12 110.0(4) . .
C10 C9 C11 107.0(4) . .
C12 C9 C11 109.4(4) . .
C10 C9 P1 104.7(3) . .
C12 C9 P1 115.9(3) . .
C11 C9 P1 109.5(3) . .
C9 C10 H10A 109.5 . .
C9 C10 H10B 109.5 . .
H10A C10 H10B 109.5 . .
C9 C10 H10C 109.5 . .
H10A C10 H10C 109.5 . .
H10B C10 H10C 109.5 . .
C9 C11 H11A 109.5 . .
C9 C11 H11B 109.5 . .
H11A C11 H11B 109.5 . .
C9 C11 H11C 109.5 . .
H11A C11 H11C 109.5 . .
H11B C11 H11C 109.5 . .
C9 C12 H12A 109.5 . .
C9 C12 H12B 109.5 . .
H12A C12 H12B 109.5 . .
C9 C12 H12C 109.5 . .
H12A C12 H12C 109.5 . .
H12B C12 H12C 109.5 . .

loop_
_geom_bond_atom_site_label_1
_geom_bond_atom_site_label_2
_geom_bond_distance
_geom_bond_site_symmetry_2
Fe1 N1 1.906(5) .
Fe1 P1 2.2356(11) .
Fe1 P1 2.2356(11) 2_655
Fe1 H2 1.74(5) .
P1 C1 1.862(4) .
P1 C9 1.874(4) .
P1 C5 1.878(5) .
N1 C2 1.382(5) 2_655
N1 C2 1.382(5) .
C1 C2 1.509(6) .
C1 H1A 0.9900 .
C1 H1B 0.9900 .
C2 C3 1.377(6) .
C3 C3 1.430(8) 2_655
C3 C4 1.502(6) .
C4 H4A 0.9800 .
C4 H4B 0.9800 .
C4 H4C 0.9800 .
C5 C7 1.526(7) .
C5 C8 1.540(6) .
C5 C6 1.549(7) .
C6 H6A 0.9800 .
C6 H6B 0.9800 .
C6 H6C 0.9800 .
C7 H7A 0.9800 .
C7 H7B 0.9800 .
C7 H7C 0.9800 .
C8 H8A 0.9800 .
C8 H8B 0.9800 .
C8 H8C 0.9800 .
C9 C10 1.533(6) .
C9 C12 1.535(6) .
C9 C11 1.543(7) .
C10 H10A 0.9800 .
C10 H10B 0.9800 .
C10 H10C 0.9800 .
C11 H11A 0.9800 .
C11 H11B 0.9800 .
C11 H11C 0.9800 .
C12 H12A 0.9800 .
C12 H12B 0.9800 .
C12 H12C 0.9800 .

loop_
_geom_torsion_atom_site_label_1
_geom_torsion_atom_site_label_2
_geom_torsion_atom_site_label_3
_geom_torsion_atom_site_label_4
_geom_torsion
_geom_torsion_site_symmetry_1
_geom_torsion_site_symmetry_4
C9 P1 C1 C2 -105.8(3) . .
C5 P1 C1 C2 136.1(3) . .
Fe1 P1 C1 C2 12.4(3) . .
C2 N1 C2 C3 0.1(2) 2_655 .
Fe1 N1 C2 C3 -179.9(2) . .
C2 N1 C2 C1 -175.3(5) 2_655 .
Fe1 N1 C2 C1 4.7(5) . .
P1 C1 C2 C3 174.3(4) . .
P1 C1 C2 N1 -11.6(5) . .
N1 C2 C3 C3 -0.2(6) . 2_655
C1 C2 C3 C3 174.3(5) . 2_655
N1 C2 C3 C4 178.5(4) . .
C1 C2 C3 C4 -7.0(8) . .
C1 P1 C5 C7 167.7(3) . .
C9 P1 C5 C7 55.4(4) . .
Fe1 P1 C5 C7 -78.6(4) . .
C1 P1 C5 C8 43.4(4) . .
C9 P1 C5 C8 -69.0(4) . .
Fe1 P1 C5 C8 157.0(3) . .
C1 P1 C5 C6 -75.4(4) . .
C9 P1 C5 C6 172.3(3) . .
Fe1 P1 C5 C6 38.2(4) . .
C1 P1 C9 C10 55.6(4) . .
C5 P1 C9 C10 167.5(3) . .
Fe1 P1 C9 C10 -56.0(4) . .
C1 P1 C9 C12 -65.7(4) . .
C5 P1 C9 C12 46.2(5) . .
Fe1 P1 C9 C12 -177.3(3) . .
C1 P1 C9 C11 170.0(3) . .
C5 P1 C9 C11 -78.1(4) . .
Fe1 P1 C9 C11 58.4(4) . .
